data_4131948
loop_
_publ_author_name
'Miloserdov, Fedor M.'
'Kirillova, Mariia S.'
'Muratore, Michael E.'
'Echavarren, Antonio M.'

_publ_section_title
;
 Unified Total Synthesis of Pyrroloazocine Indole Alkaloids Sheds Light on
 Their Biosynthetic Relationship.
;
_journal_issue 16
_journal_name_full 'Journal of the American Chemical Society'
_journal_page_first 5393
_journal_page_last 5400
_journal_paper_doi 10.1021/jacs.7b13484
_journal_volume 140
_journal_year 2018
_chemical_absolute_configuration ad
_chemical_formula_sum 'C49.5 H55 N4 O12.5 S2'
_chemical_formula_weight 970.09
_space_group_IT_number 5
_space_group_name_Hall 'C 2y'
_space_group_name_H-M_alt 'C 1 2 1'
_symmetry_cell_setting monoclinic
_symmetry_space_group_name_H-M 'C 1 2 1'
_atom_sites_solution_hydrogens mixed
_audit_creation_method SHELXL-2014/7
_cell_angle_alpha 90
_cell_angle_beta 97.2620(10)
_cell_angle_gamma 90
_cell_formula_units_Z 4
_cell_length_a 45.7730(5)
_cell_length_b 7.93960(10)
_cell_length_c 13.45580(10)
_cell_measurement_reflns_used 41537
_cell_measurement_temperature 100(2)
_cell_measurement_theta_max 53.2920
_cell_measurement_theta_min 2.8830
_cell_volume 4850.87(9)
_computing_cell_refinement 'CrysAlisPro 1.171.39.12b (Rigaku OD, 2015)'
_computing_data_collection 'CrysAlisPro 1.171.39.12b (Rigaku OD, 2015)'
_computing_data_reduction 'CrysAlisPro 1.171.39.12b (Rigaku OD, 2015)'
_computing_molecular_graphics 'SHELXL-2014 (Sheldrick, 2014)'
_computing_publication_material 'SHELXL-2014 (Sheldrick, 2014)'
_computing_structure_refinement 'SHELXL-2014 (Sheldrick, 2014)'
_computing_structure_solution Sir2014
_diffrn_ambient_temperature 100(2)
_diffrn_detector_area_resol_mean 5.8140
_diffrn_detector_type 'PILATUS 200K'
_diffrn_measured_fraction_theta_full 0.997
_diffrn_measured_fraction_theta_max 0.984
_diffrn_measurement_device_type '1/4chi goniometer'
_diffrn_measurement_method
;
 Fullsphere data collection, phi and omega scans
;
_diffrn_measurement_specimen_support 'magnetic support with MicroMount'
_diffrn_radiation_monochromator 'Confocal Max Flux optic'
_diffrn_radiation_type MoK\a
_diffrn_radiation_wavelength 0.7107
_diffrn_reflns_av_R_equivalents 0.0250
_diffrn_reflns_av_unetI/netI 0.0338
_diffrn_reflns_Laue_measured_fraction_full 0.997
_diffrn_reflns_Laue_measured_fraction_max 0.984
_diffrn_reflns_limit_h_max 104
_diffrn_reflns_limit_h_min -102
_diffrn_reflns_limit_k_max 18
_diffrn_reflns_limit_k_min -18
_diffrn_reflns_limit_l_max 30
_diffrn_reflns_limit_l_min -30
_diffrn_reflns_number 122326
_diffrn_reflns_point_group_measured_fraction_full 0.996
_diffrn_reflns_point_group_measured_fraction_max 0.935
_diffrn_reflns_theta_full 25.242
_diffrn_reflns_theta_max 53.866
_diffrn_reflns_theta_min 2.604
_diffrn_source 'Microfocus rotating anode X-ray tube'
_diffrn_source_current 24
_diffrn_source_power 50
_diffrn_source_size '0.2 mm x 0.2 mm fine focus'
_diffrn_source_type 'Rigaku MicroMax-007HF'
_exptl_absorpt_coefficient_mu 0.177
_exptl_absorpt_correction_T_max 0.982
_exptl_absorpt_correction_T_min 0.755
_exptl_absorpt_correction_type multi-scan
_exptl_absorpt_process_details
; 
 CrystalClear-SM Expert 2.1 b29 (Rigaku, 2013)
;
_exptl_crystal_colour colourless
_exptl_crystal_density_diffrn 1.328
_exptl_crystal_description Block
_exptl_crystal_F_000 2048
_exptl_crystal_size_max 0.15
_exptl_crystal_size_mid 0.1
_exptl_crystal_size_min 0.1
_refine_diff_density_max 1.079
_refine_diff_density_min -0.606
_refine_diff_density_rms 0.082
_refine_ls_abs_structure_details
;
 Flack x determined using 18760 quotients [(I+)-(I-)]/[(I+)+(I-)]
 (Parsons, Flack and Wagner, Acta Cryst. B69 (2013) 249-259).
;
_refine_ls_abs_structure_Flack -0.013(8)
_refine_ls_extinction_method none
_refine_ls_goodness_of_fit_ref 1.007
_refine_ls_hydrogen_treatment constr
_refine_ls_matrix_type full
_refine_ls_number_parameters 1104
_refine_ls_number_reflns 55759
_refine_ls_number_restraints 731
_refine_ls_restrained_S_all 1.067
_refine_ls_R_factor_all 0.0505
_refine_ls_R_factor_gt 0.0406
_refine_ls_shift/su_max 0.016
_refine_ls_shift/su_mean 0.001
_refine_ls_structure_factor_coef Fsqd
_refine_ls_weighting_details 'w=1/[\s^2^(Fo^2^)+(0.0734P)^2^] where P=(Fo^2^+2Fc^2^)/3'
_refine_ls_weighting_scheme calc
_refine_ls_wR_factor_gt 0.1045
_refine_ls_wR_factor_ref 0.1104
_reflns_Friedel_coverage 0.824
_reflns_Friedel_fraction_full 0.995
_reflns_Friedel_fraction_max 0.882
_reflns_number_gt 47331
_reflns_number_total 55759
_reflns_threshold_expression 'I > 2\s(I)'
_cod_data_source_file ja7b13484_si_005.cif
_cod_data_source_block KMS-G-884
_cod_depositor_comments
;
The following automatic conversions were performed:

data item '_exptl_absorpt_correction_type' value 'Multi-scan' was
changed to 'multi-scan' in accordance with the
/home/saulius/struct/COD-crude-data/automatic-downloads/DataCite-retrospective/ACS/depositions/lib/dictionaries/cif_core.dic
dictionary named 'cif_core.dic' version 2.4.2 last updated on
2011-04-26.

data item '_symmetry_cell_setting' value 'Monoclinic' was changed to
'monoclinic' in accordance with the
/home/saulius/struct/COD-crude-data/automatic-downloads/DataCite-retrospective/ACS/depositions/lib/dictionaries/cif_core.dic
dictionary named 'cif_core.dic' version 2.4.2 last updated on
2011-04-26.

Automatic conversion script
Id: cif_fix_values 6909 2019-04-08 15:41:33Z antanas 
;
_cod_original_sg_symbol_H-M C2
_cod_original_formula_sum 'C49.50 H55 N4 O12.50 S2'
_cod_database_code 4131948
_shelx_shelxl_version_number 2014/7
_shelx_space_group_comment
;
The symmetry employed for this shelxl refinement is uniquely defined
by the following loop, which should always be used as a source of
symmetry information in preference to the above space-group names.
They are only intended as comments.
;
_shelx_estimated_absorpt_t_min 0.974
_shelx_estimated_absorpt_t_max 0.982

loop_
_space_group_symop_operation_xyz
'x, y, z'
'-x, y, -z'
'x+1/2, y+1/2, z'
'-x+1/2, y+1/2, -z'

loop_
_atom_site_label
_atom_site_type_symbol
_atom_site_fract_x
_atom_site_fract_y
_atom_site_fract_z
_atom_site_U_iso_or_equiv
_atom_site_adp_type
_atom_site_occupancy
_atom_site_site_symmetry_order
_atom_site_calc_flag
_atom_site_refinement_flags_posn
_atom_site_refinement_flags_adp
_atom_site_refinement_flags_occupancy
_atom_site_disorder_assembly
_atom_site_disorder_group
C1A C 0.67085(2) 0.35448(9) -0.20237(4) 0.01598(8) Uani 1 1 d . . . . .
N1A N 0.67822(2) 0.39190(7) -0.10480(4) 0.01413(6) Uani 1 1 d . . . . .
O1A O 0.75053(2) 0.27720(7) 0.26633(4) 0.01615(6) Uani 1 1 d . . . . .
S1A S 0.66327(2) 0.49035(4) -0.29738(2) 0.02265(4) Uani 1 1 d . . . . .
C2A C 0.66996(2) 0.17052(10) -0.21196(5) 0.01757(9) Uani 1 1 d . . . . .
H2A H 0.6664 0.1110 -0.2718 0.021 Uiso 1 1 calc R U . . .
C12A C 0.69680(2) 0.59146(7) 0.12131(4) 0.01145(6) Uani 1 1 d . . . . .
O2A O 0.76182(2) 0.37531(8) 0.11917(4) 0.01848(8) Uani 1 1 d . . . . .
C3A C 0.67516(2) 0.10235(8) -0.12042(5) 0.01698(8) Uani 1 1 d . . . . .
H3A H 0.6756 -0.0127 -0.1073 0.020 Uiso 1 1 calc R U . . .
O3A O 0.65481(2) 0.69390(7) 0.19728(4) 0.01542(6) Uani 1 1 d . . . . .
C4A C 0.68012(2) 0.23735(7) -0.04200(4) 0.01332(7) Uani 1 1 d . . . . .
O4A O 0.67008(2) 0.84709(8) 0.07403(5) 0.02289(10) Uani 1 1 d . . . . .
C5A C 0.65582(2) 0.22676(8) 0.02713(5) 0.01473(7) Uani 1 1 d . . . . .
H5AA H 0.6369 0.2367 -0.0136 0.018 Uiso 1 1 calc R U . . .
H5AB H 0.6567 0.1163 0.0582 0.018 Uiso 1 1 calc R U . . .
O5A O 0.69336(2) 0.32168(11) 0.42298(7) 0.01418(10) Uani 0.9 1 d . . P A 1
C6A C 0.65766(2) 0.36001(7) 0.10964(4) 0.01258(6) Uani 1 1 d . . . . .
H6AA H 0.6473 0.3182 0.1633 0.015 Uiso 1 1 calc R U . . .
H6AB H 0.6474 0.4602 0.0827 0.015 Uiso 1 1 calc R U . . .
O6A O 0.67574(2) 0.16137(10) 0.29026(8) 0.01610(12) Uani 0.9 1 d . . P A 1
C7A C 0.71222(2) 0.27244(7) 0.12992(4) 0.01175(6) Uani 1 1 d . . . . .
H7A H 0.7076 0.1720 0.1674 0.014 Uiso 1 1 calc R U . . .
C8A C 0.68935(2) 0.41065(7) 0.15463(4) 0.01043(6) Uani 1 1 d . . . . .
C9A C 0.71053(2) 0.21507(8) 0.01993(4) 0.01414(7) Uani 1 1 d . . . . .
H9AA H 0.7249 0.2781 -0.0120 0.017 Uiso 1 1 calc R U . . .
H9AB H 0.7160 0.0971 0.0188 0.017 Uiso 1 1 calc R U . . .
C10A C 0.68182(2) 0.56699(8) -0.07072(4) 0.01586(8) Uani 1 1 d . . . . .
H10A H 0.6632 0.6043 -0.0507 0.019 Uiso 1 1 calc R U . . .
H10B H 0.6856 0.6354 -0.1275 0.019 Uiso 1 1 calc R U . . .
C11A C 0.70624(2) 0.60377(8) 0.01633(4) 0.01410(7) Uani 1 1 d . . . . .
H11A H 0.7223 0.5254 0.0122 0.017 Uiso 1 1 calc R U . . .
H11B H 0.7138 0.7163 0.0076 0.017 Uiso 1 1 calc R U . . .
C13A C 0.71857(3) 0.64914(14) 0.21008(8) 0.01143(14) Uani 0.9 1 d D . P A 1
C14A C 0.73748(3) 0.78666(15) 0.21674(7) 0.01634(12) Uani 0.9 1 d D . P A 1
H14A H 0.7409 0.8451 0.1595 0.020 Uiso 0.9 1 calc R U P A 1
C15A C 0.75126(2) 0.83571(12) 0.31089(7) 0.01925(12) Uani 0.9 1 d D . P A 1
H15A H 0.7645 0.9253 0.3168 0.023 Uiso 0.9 1 calc R U P A 1
C16A C 0.74507(2) 0.74920(11) 0.39589(6) 0.01695(10) Uani 0.9 1 d D . P A 1
H16A H 0.7537 0.7855 0.4585 0.020 Uiso 0.9 1 calc R U P A 1
C17A C 0.72628(2) 0.60939(11) 0.39011(6) 0.01351(9) Uani 0.9 1 d D . P A 1
H17A H 0.7227 0.5517 0.4475 0.016 Uiso 0.9 1 calc R U P A 1
C18A C 0.71302(3) 0.55928(13) 0.29534(7) 0.01068(12) Uani 0.9 1 d D . P A 1
N2A N 0.69305(5) 0.4260(2) 0.26656(16) 0.01078(13) Uani 0.9 1 d D . P A 1
C19A C 0.74405(2) 0.31625(8) 0.16907(4) 0.01338(7) Uani 1 1 d . . . . .
C20A C 0.77923(2) 0.33244(12) 0.31257(6) 0.02214(12) Uani 1 1 d . . . . .
H20A H 0.7943 0.2760 0.2816 0.033 Uiso 1 1 calc R U . . .
H20B H 0.7814 0.3061 0.3827 0.033 Uiso 1 1 calc R U . . .
H20C H 0.7810 0.4519 0.3040 0.033 Uiso 1 1 calc R U . . .
C21A C 0.67193(2) 0.72267(7) 0.12620(4) 0.01364(7) Uani 1 1 d . . . . .
C22A C 0.63394(2) 0.82688(10) 0.21106(6) 0.01966(10) Uani 1 1 d . . . . .
H22A H 0.6218 0.8479 0.1488 0.029 Uiso 1 1 calc R U . . .
H22B H 0.6444 0.9277 0.2328 0.029 Uiso 1 1 calc R U . . .
H22C H 0.6218 0.7930 0.2607 0.029 Uiso 1 1 calc R U . . .
C23A C 0.68679(2) 0.29164(10) 0.32437(6) 0.01130(9) Uani 0.9 1 d . . P A 1
C24A C 0.68672(2) 0.18345(11) 0.48608(5) 0.01772(10) Uani 0.9 1 d . . P A 1
H24A H 0.6669 0.1464 0.4664 0.027 Uiso 0.9 1 calc R U P A 1
H24B H 0.6888 0.2199 0.5546 0.027 Uiso 0.9 1 calc R U P A 1
H24C H 0.7001 0.0921 0.4791 0.027 Uiso 0.9 1 calc R U P A 1
C13 C 0.7175(3) 0.6708(12) 0.1987(7) 0.0163(18) Uani 0.1 1 d D U P A 2
C14 C 0.7374(2) 0.8017(14) 0.1935(7) 0.0236(17) Uani 0.1 1 d D U P A 2
H14 H 0.7402 0.8495 0.1323 0.028 Uiso 0.1 1 calc R U P A 2
C15 C 0.7531(3) 0.8594(15) 0.2827(8) 0.033(2) Uani 0.1 1 d D U P A 2
H15 H 0.7668 0.9459 0.2824 0.040 Uiso 0.1 1 calc R U P A 2
C16 C 0.7478(2) 0.7850(14) 0.3718(7) 0.0308(18) Uani 0.1 1 d D U P A 2
H16 H 0.7569 0.8308 0.4313 0.037 Uiso 0.1 1 calc R U P A 2
C17 C 0.7295(2) 0.6455(13) 0.3777(7) 0.0290(19) Uani 0.1 1 d D U P A 2
H17 H 0.7276 0.5938 0.4386 0.035 Uiso 0.1 1 calc R U P A 2
C18 C 0.7141(3) 0.5869(11) 0.2878(7) 0.0173(17) Uani 0.1 1 d D U P A 2
N2 N 0.6954(4) 0.4448(17) 0.2676(12) 0.0080(12) Uani 0.1 1 d D U P A 2
C23 C 0.6919(2) 0.3294(15) 0.3356(7) 0.0219(13) Uani 0.1 1 d . U P A 2
C24 C 0.6785(3) 0.0528(16) 0.3680(10) 0.038(2) Uani 0.1 1 d . U P A 2
H24D H 0.6873 -0.0462 0.3436 0.057 Uiso 0.1 1 calc R U P A 2
H24E H 0.6582 0.0307 0.3744 0.057 Uiso 0.1 1 calc R U P A 2
H24F H 0.6887 0.0828 0.4323 0.057 Uiso 0.1 1 calc R U P A 2
O5 O 0.6804(2) 0.1902(16) 0.2985(8) 0.0276(17) Uani 0.1 1 d . U P A 2
O6 O 0.6989(3) 0.3541(16) 0.4252(8) 0.0277(17) Uani 0.1 1 d . U P A 2
C1B C 0.57358(12) 0.6935(8) 0.8569(5) 0.0224(8) Uani 0.249(5) 1 d . U P B 2
N1B N 0.57657(14) 0.7488(8) 0.7658(5) 0.0191(8) Uani 0.249(5) 1 d . U P B 2
O1B O 0.5262(2) 1.1024(11) 0.4148(5) 0.0202(8) Uani 0.249(5) 1 d . U P B 2
S1B S 0.59853(5) 0.7018(7) 0.95801(17) 0.0449(7) Uani 0.249(5) 1 d . U P B 2
C2B C 0.54374(10) 0.6206(7) 0.8523(4) 0.0222(5) Uani 0.249(5) 1 d . U P B 2
H2B H 0.5356 0.5746 0.9062 0.027 Uiso 0.249(5) 1 calc R U P B 2
N2B N 0.5749(3) 0.8591(18) 0.4035(6) 0.0135(9) Uani 0.249(5) 1 d . U P B 2
O2B O 0.5419(2) 1.2012(12) 0.5666(7) 0.0234(12) Uani 0.249(5) 1 d . U P B 2
C3B C 0.53066(19) 0.6311(10) 0.7615(8) 0.0176(9) Uani 0.249(5) 1 d . U P B 2
H3B H 0.5116 0.5946 0.7407 0.021 Uiso 0.249(5) 1 calc R U P B 2
O3B O 0.6330(2) 0.7518(12) 0.4740(6) 0.0142(7) Uani 0.249(5) 1 d . U P B 2
C4B C 0.5506(2) 0.7101(11) 0.6942(7) 0.0132(8) Uani 0.249(5) 1 d . U P B 2
O4B O 0.6538(3) 0.8960(16) 0.6092(7) 0.0224(13) Uani 0.249(5) 1 d . U P B 2
C5B C 0.5574(3) 0.5794(15) 0.6116(9) 0.0161(12) Uani 0.249(5) 1 d . U P B 2
H5BA H 0.5655 0.4780 0.6448 0.019 Uiso 0.249(5) 1 calc R U P B 2
H5BB H 0.5391 0.5491 0.5715 0.019 Uiso 0.249(5) 1 calc R U P B 2
O5B O 0.5608(2) 0.8259(9) 0.2352(7) 0.0272(12) Uani 0.249(5) 1 d . U P B 2
C6B C 0.5779(3) 0.6391(15) 0.5454(9) 0.0125(10) Uani 0.249(5) 1 d . U P B 2
H6BA H 0.5758 0.5690 0.4859 0.015 Uiso 0.249(5) 1 calc R U P B 2
H6BB H 0.5978 0.6248 0.5787 0.015 Uiso 0.249(5) 1 calc R U P B 2
O6B O 0.5392(3) 0.6633(17) 0.3477(8) 0.0263(18) Uani 0.249(5) 1 d . U P B 2
C7B C 0.5737(3) 0.8256(14) 0.5126(7) 0.0104(8) Uani 0.249(5) 1 d . U P B 2
C8B C 0.5436(2) 0.8947(12) 0.5375(6) 0.0113(8) Uani 0.249(5) 1 d . U P B 2
H8B H 0.5285 0.8329 0.4935 0.014 Uiso 0.249(5) 1 calc R U P B 2
C9B C 0.53637(19) 0.8661(9) 0.6414(7) 0.0113(7) Uani 0.249(5) 1 d . U P B 2
H9BA H 0.5152 0.8563 0.6389 0.014 Uiso 0.249(5) 1 calc R U P B 2
H9BB H 0.5425 0.9643 0.6816 0.014 Uiso 0.249(5) 1 calc R U P B 2
C10B C 0.60343(15) 0.8353(9) 0.7443(5) 0.0206(9) Uani 0.249(5) 1 d . U P B 2
H10C H 0.6162 0.7523 0.7191 0.025 Uiso 0.249(5) 1 calc R U P B 2
H10D H 0.6135 0.8770 0.8073 0.025 Uiso 0.249(5) 1 calc R U P B 2
C11B C 0.59997(14) 0.9844(8) 0.6691(5) 0.0178(8) Uani 0.249(5) 1 d . U P B 2
H11C H 0.5814 1.0400 0.6745 0.021 Uiso 0.249(5) 1 calc R U P B 2
H11D H 0.6155 1.0652 0.6887 0.021 Uiso 0.249(5) 1 calc R U P B 2
C12B C 0.60091(18) 0.9366(10) 0.5601(5) 0.0140(8) Uani 0.249(5) 1 d . U P B 2
C13B C 0.60079(15) 1.0780(9) 0.4864(5) 0.0194(8) Uani 0.249(5) 1 d . U P B 2
C14B C 0.61365(14) 1.2383(8) 0.4955(5) 0.0233(9) Uani 0.249(5) 1 d . U P B 2
H14B H 0.6223 1.2776 0.5574 0.028 Uiso 0.249(5) 1 calc R U P B 2
C15B C 0.61323(15) 1.3381(8) 0.4098(6) 0.0268(9) Uani 0.249(5) 1 d . U P B 2
H15B H 0.6211 1.4461 0.4152 0.032 Uiso 0.249(5) 1 calc R U P B 2
C16B C 0.60192(14) 1.2814(8) 0.3220(6) 0.0292(9) Uani 0.249(5) 1 d . U P B 2
H16B H 0.6028 1.3503 0.2666 0.035 Uiso 0.249(5) 1 calc R U P B 2
C17B C 0.58834(17) 1.1209(11) 0.3062(6) 0.0252(11) Uani 0.249(5) 1 d . U P B 2
H17B H 0.5803 1.0839 0.2431 0.030 Uiso 0.249(5) 1 calc R U P B 2
C18B C 0.58801(17) 1.0221(10) 0.3928(5) 0.0191(9) Uani 0.249(5) 1 d . U P B 2
C19B C 0.5384(2) 1.0836(14) 0.5105(6) 0.0173(9) Uani 0.249(5) 1 d . U P B 2
C20B C 0.52328(19) 1.2757(12) 0.3769(8) 0.0244(11) Uani 0.249(5) 1 d . U P B 2
H20D H 0.5102 1.3374 0.4139 0.037 Uiso 0.249(5) 1 calc R U P B 2
H20E H 0.5155 1.2741 0.3072 0.037 Uiso 0.249(5) 1 calc R U P B 2
H20F H 0.5423 1.3289 0.3848 0.037 Uiso 0.249(5) 1 calc R U P B 2
C21B C 0.6321(2) 0.8552(11) 0.5534(5) 0.0139(8) Uani 0.249(5) 1 d . U P B 2
C22B C 0.6622(2) 0.7144(9) 0.4462(9) 0.0133(7) Uani 0.249(5) 1 d . U P B 2
H22D H 0.6745 0.6683 0.5029 0.020 Uiso 0.249(5) 1 calc R U P B 2
H22E H 0.6710 0.8161 0.4251 0.020 Uiso 0.249(5) 1 calc R U P B 2
H22F H 0.6604 0.6342 0.3924 0.020 Uiso 0.249(5) 1 calc R U P B 2
C23B C 0.5566(3) 0.7755(19) 0.3313(10) 0.0194(17) Uani 0.249(5) 1 d . U P B 2
C24B C 0.5420(3) 0.7410(13) 0.1536(8) 0.0376(18) Uani 0.249(5) 1 d . U P B 2
H24X H 0.5500 0.7578 0.0917 0.056 Uiso 0.249(5) 1 calc R U P B 2
H24Y H 0.5225 0.7871 0.1481 0.056 Uiso 0.249(5) 1 calc R U P B 2
H24Z H 0.5413 0.6226 0.1676 0.056 Uiso 0.249(5) 1 calc R U P B 2
C1B' C 0.57542(5) 0.7419(4) 0.85229(16) 0.0308(4) Uani 0.751(5) 1 d . U P B 1
N1B' N 0.57817(5) 0.7813(3) 0.75666(15) 0.0209(3) Uani 0.751(5) 1 d . U P B 1
O1B' O 0.52505(6) 1.0941(4) 0.39597(15) 0.0181(2) Uani 0.751(5) 1 d . U P B 1
S1B' S 0.60014(2) 0.7740(3) 0.95298(5) 0.0526(3) Uani 0.751(5) 1 d . U P B 1
C2B' C 0.54650(4) 0.6626(4) 0.85389(12) 0.0342(4) Uani 0.751(5) 1 d . U P B 1
H2B' H 0.5390 0.6235 0.9107 0.041 Uiso 0.751(5) 1 calc R U P B 1
N2B' N 0.57451(10) 0.8595(6) 0.3901(2) 0.0126(2) Uani 0.751(5) 1 d . U P B 1
O2B' O 0.54165(9) 1.2063(5) 0.5465(2) 0.0245(4) Uani 0.751(5) 1 d . U P B 1
C3B' C 0.53254(8) 0.6557(4) 0.7596(3) 0.0267(5) Uani 0.751(5) 1 d . U P B 1
H3B' H 0.5138 0.6116 0.7418 0.032 Uiso 0.751(5) 1 calc R U P B 1
O3B' O 0.63280(8) 0.7688(4) 0.4609(2) 0.0165(3) Uani 0.751(5) 1 d . U P B 1
C4B' C 0.55155(9) 0.7295(4) 0.6870(3) 0.0191(5) Uani 0.751(5) 1 d . U P B 1
O4B' O 0.65294(8) 0.9120(5) 0.5956(2) 0.0158(2) Uani 0.751(5) 1 d . U P B 1
C5B' C 0.55741(10) 0.5951(5) 0.6116(3) 0.0185(5) Uani 0.751(5) 1 d . U P B 1
H5BD H 0.5388 0.5613 0.5745 0.022 Uiso 0.751(5) 1 calc R U P B 1
H5BC H 0.5658 0.4972 0.6477 0.022 Uiso 0.751(5) 1 calc R U P B 1
O5B' O 0.56128(6) 0.7946(3) 0.22966(15) 0.0204(2) Uani 0.751(5) 1 d . U P B 1
C6B' C 0.57847(11) 0.6519(6) 0.5360(3) 0.0135(4) Uani 0.751(5) 1 d . U P B 1
H6BD H 0.5986 0.6365 0.5668 0.016 Uiso 0.751(5) 1 calc R U P B 1
H6BC H 0.5754 0.5790 0.4777 0.016 Uiso 0.751(5) 1 calc R U P B 1
O6B' O 0.53953(6) 0.6581(4) 0.34714(16) 0.0153(3) Uani 0.751(5) 1 d . U P B 1
C7B' C 0.57451(9) 0.8377(5) 0.5005(2) 0.0116(3) Uani 0.751(5) 1 d . U P B 1
C8B' C 0.54343(9) 0.9048(5) 0.5238(2) 0.0130(3) Uani 0.751(5) 1 d . U P B 1
H8B' H 0.5289 0.8372 0.4814 0.016 Uiso 0.751(5) 1 calc R U P B 1
C9B' C 0.53578(8) 0.8806(4) 0.6313(3) 0.0188(5) Uani 0.751(5) 1 d . U P B 1
H9BD H 0.5147 0.8651 0.6285 0.023 Uiso 0.751(5) 1 calc R U P B 1
H9BC H 0.5410 0.9824 0.6694 0.023 Uiso 0.751(5) 1 calc R U P B 1
C10' C 0.60458(5) 0.8671(3) 0.73072(15) 0.0199(3) Uani 0.751(5) 1 d . U P B 1
H10F H 0.6174 0.7828 0.7071 0.024 Uiso 0.751(5) 1 calc R U P B 1
H10E H 0.6149 0.9149 0.7916 0.024 Uiso 0.751(5) 1 calc R U P B 1
C11' C 0.60002(5) 1.0087(3) 0.65115(14) 0.0179(3) Uani 0.751(5) 1 d . U P B 1
H11F H 0.5812 1.0621 0.6555 0.022 Uiso 0.751(5) 1 calc R U P B 1
H11E H 0.6152 1.0931 0.6671 0.022 Uiso 0.751(5) 1 calc R U P B 1
C12' C 0.60080(7) 0.9499(4) 0.54315(15) 0.0139(2) Uani 0.751(5) 1 d . U P B 1
C13' C 0.59994(4) 1.0857(3) 0.46360(13) 0.01473(19) Uani 0.751(5) 1 d . U P B 1
C14' C 0.61155(4) 1.2472(3) 0.46895(16) 0.0204(2) Uani 0.751(5) 1 d . U P B 1
H14' H 0.6202 1.2911 0.5297 0.024 Uiso 0.751(5) 1 calc R U P B 1
C15' C 0.60997(4) 1.3430(2) 0.38091(18) 0.0236(3) Uani 0.751(5) 1 d . U P B 1
H15' H 0.6173 1.4524 0.3830 0.028 Uiso 0.751(5) 1 calc R U P B 1
C16' C 0.59761(3) 1.27451(19) 0.29140(15) 0.0215(2) Uani 0.751(5) 1 d . U P B 1
H16' H 0.5972 1.3386 0.2334 0.026 Uiso 0.751(5) 1 calc R U P B 1
C17' C 0.58563(4) 1.1119(3) 0.28435(14) 0.0181(2) Uani 0.751(5) 1 d . U P B 1
H17' H 0.5773 1.0677 0.2232 0.022 Uiso 0.751(5) 1 calc R U P B 1
C18' C 0.58668(5) 1.0191(3) 0.37252(13) 0.01346(18) Uani 0.751(5) 1 d . U P B 1
C19' C 0.53700(7) 1.0853(4) 0.49200(18) 0.0158(3) Uani 0.751(5) 1 d . U P B 1
C20' C 0.51925(7) 1.2620(5) 0.3566(3) 0.0274(5) Uani 0.751(5) 1 d . U P B 1
H20J H 0.5055 1.3174 0.3937 0.041 Uiso 0.751(5) 1 calc R U P B 1
H20I H 0.5112 1.2551 0.2873 0.041 Uiso 0.751(5) 1 calc R U P B 1
H20H H 0.5373 1.3250 0.3625 0.041 Uiso 0.751(5) 1 calc R U P B 1
C21' C 0.63152(7) 0.8717(4) 0.53831(17) 0.0131(2) Uani 0.751(5) 1 d . U P B 1
C22' C 0.66224(10) 0.7052(5) 0.4531(4) 0.0222(5) Uani 0.751(5) 1 d . U P B 1
H22J H 0.6619 0.6399 0.3929 0.033 Uiso 0.751(5) 1 calc R U P B 1
H22I H 0.6686 0.6357 0.5101 0.033 Uiso 0.751(5) 1 calc R U P B 1
H22H H 0.6756 0.7981 0.4511 0.033 Uiso 0.751(5) 1 calc R U P B 1
C23' C 0.55679(9) 0.7632(5) 0.3235(3) 0.0133(3) Uani 0.751(5) 1 d . U P B 1
C24' C 0.54450(7) 0.6937(4) 0.15464(18) 0.0331(5) Uani 0.751(5) 1 d . U P B 1
H24I H 0.5461 0.5772 0.1737 0.050 Uiso 0.751(5) 1 calc R U P B 1
H24H H 0.5519 0.7089 0.0917 0.050 Uiso 0.751(5) 1 calc R U P B 1
H24G H 0.5242 0.7274 0.1483 0.050 Uiso 0.751(5) 1 calc R U P B 1
C1S C 0.55613(17) 0.2336(13) 0.9143(3) 0.0573(18) Uani 0.25 1 d D U P C 1
C2S C 0.5673(2) 0.232(2) 1.0241(4) 0.069(3) Uani 0.25 1 d D U P C 1
H2S1 H 0.5804 0.1380 1.0368 0.103 Uiso 0.25 1 d R U P C 1
H2S2 H 0.5508 0.2181 1.0611 0.103 Uiso 0.25 1 d R U P C 1
H2S3 H 0.5775 0.3342 1.0448 0.103 Uiso 0.25 1 d R U P C 1
C3S C 0.5258(2) 0.170(2) 0.8858(6) 0.077(3) Uani 0.25 1 d D U P C 1
H3S1 H 0.5260 0.0884 0.8333 0.116 Uiso 0.25 1 d R U P C 1
H3S2 H 0.5128 0.2609 0.8630 0.116 Uiso 0.25 1 d R U P C 1
H3S3 H 0.5191 0.1179 0.9432 0.116 Uiso 0.25 1 d R U P C 1
O1S O 0.57518(16) 0.2380(8) 0.8452(3) 0.0609(16) Uani 0.25 1 d D U P C 1
C1S' C 0.5674(4) 0.265(3) 0.9081(10) 0.082(4) Uani 0.15 1 d D U P D 2
C2S' C 0.5711(3) 0.288(2) 1.0193(9) 0.059(4) Uani 0.15 1 d D U P D 2
H2S4 H 0.5912 0.2673 1.0460 0.089 Uiso 0.15 1 d R U P D 2
H2S5 H 0.5585 0.2095 1.0481 0.089 Uiso 0.15 1 d R U P D 2
H2S6 H 0.5658 0.4007 1.0353 0.089 Uiso 0.15 1 d R U P D 2
C3S' C 0.5378(4) 0.206(3) 0.8653(12) 0.089(5) Uani 0.15 1 d D U P D 2
H3S4 H 0.5348 0.0933 0.8878 0.134 Uiso 0.15 1 d R U P D 2
H3S5 H 0.5361 0.2075 0.7935 0.134 Uiso 0.15 1 d R U P D 2
H3S6 H 0.5233 0.2794 0.8875 0.134 Uiso 0.15 1 d R U P D 2
O1S' O 0.5879(4) 0.308(3) 0.8484(11) 0.094(4) Uani 0.15 1 d D U P D 2
C1H C 0.5168(2) 0.2018(14) 0.9580(8) 0.049(3) Uani 0.1 1 d D U P E -3
C2H C 0.5021(2) 0.3506(14) 0.9073(10) 0.036(2) Uani 0.1 1 d D U P E -3
H2H1 H 0.4916 0.3153 0.8444 0.054 Uiso 0.1 1 d R U P E -3
H2H2 H 0.5165 0.4336 0.8957 0.054 Uiso 0.1 1 d R U P E -3
H2H3 H 0.4884 0.3981 0.9483 0.054 Uiso 0.1 1 d R U P E -3
C3H C 0.5061(5) 0.0396(17) 0.9130(16) 0.064(4) Uani 0.1 1 d D U P E -3
H3H1 H 0.4899 0.0590 0.8616 0.095 Uiso 0.1 1 d R U P E -3
H3H2 H 0.4996 -0.0289 0.9649 0.095 Uiso 0.1 1 d R U P E -3
H3H3 H 0.5216 -0.0173 0.8847 0.095 Uiso 0.1 1 d R U P E -3
O1H O 0.5381(2) 0.2094(19) 1.0381(9) 0.052(3) Uani 0.1 1 d D U P E -3

loop_
_atom_site_aniso_label
_atom_site_aniso_U_11
_atom_site_aniso_U_22
_atom_site_aniso_U_33
_atom_site_aniso_U_23
_atom_site_aniso_U_13
_atom_site_aniso_U_12
C1A 0.01630(18) 0.0203(2) 0.01097(16) -0.00102(15) 0.00027(13) 0.00185(16)
N1A 0.01809(17) 0.01419(15) 0.00985(13) -0.00025(11) 0.00077(11) 0.00113(13)
O1A 0.01356(13) 0.01989(17) 0.01417(14) 0.00005(13) -0.00148(11) 0.00319(12)
S1A 0.02768(8) 0.02729(8) 0.01205(5) 0.00343(5) -0.00103(5) 0.00238(6)
C2A 0.0180(2) 0.0210(2) 0.01298(18) -0.00512(16) -0.00093(14) 0.00206(17)
C12A 0.01191(14) 0.01073(14) 0.01187(15) -0.00007(12) 0.00218(11) 0.00027(11)
O2A 0.01311(14) 0.0249(2) 0.01820(17) -0.00239(15) 0.00478(12) -0.00025(14)
C3A 0.0201(2) 0.01562(19) 0.01440(18) -0.00476(15) -0.00093(15) 0.00183(16)
O3A 0.01390(13) 0.01502(14) 0.01786(16) -0.00197(12) 0.00410(12) 0.00294(11)
C4A 0.01618(17) 0.01215(15) 0.01127(15) -0.00158(12) 0.00033(12) 0.00099(13)
O4A 0.0318(3) 0.01518(17) 0.0226(2) 0.00563(16) 0.00711(19) 0.00846(17)
C5A 0.01616(18) 0.01313(16) 0.01492(18) -0.00246(14) 0.00200(14) -0.00270(14)
O5A 0.0167(2) 0.0159(2) 0.00996(17) 0.00143(15) 0.00184(15) -0.00244(16)
C6A 0.01148(14) 0.01351(16) 0.01260(15) -0.00090(13) 0.00094(11) -0.00015(12)
O6A 0.0200(3) 0.01328(19) 0.0150(2) -0.00004(16) 0.00210(18) -0.00546(17)
C7A 0.01202(14) 0.01209(15) 0.01110(14) -0.00091(12) 0.00127(11) 0.00132(12)
C8A 0.01060(13) 0.01089(14) 0.00986(13) -0.00054(11) 0.00154(10) 0.00035(11)
C9A 0.01543(17) 0.01488(17) 0.01200(16) -0.00247(13) 0.00133(13) 0.00337(14)
C10A 0.0220(2) 0.01358(17) 0.01199(17) 0.00154(14) 0.00198(15) 0.00128(16)
C11A 0.01632(18) 0.01329(16) 0.01345(16) 0.00080(14) 0.00481(14) -0.00127(14)
C13A 0.0117(3) 0.0098(3) 0.0128(2) -0.0002(2) 0.00151(18) -0.0007(3)
C14A 0.0169(3) 0.0138(2) 0.0182(3) 0.0001(2) 0.0022(2) -0.00466(19)
C15A 0.0187(3) 0.0166(3) 0.0217(3) -0.0021(2) -0.0004(2) -0.0071(2)
C16A 0.0160(2) 0.0163(3) 0.0176(3) -0.0036(2) -0.00171(19) -0.00309(19)
C17A 0.0131(2) 0.0143(2) 0.0125(2) -0.00213(17) -0.00057(16) -0.00101(17)
C18A 0.0105(2) 0.0101(3) 0.01136(19) -0.00089(18) 0.00107(15) -0.0001(2)
N2A 0.0114(4) 0.0108(3) 0.0100(2) -0.0006(2) 0.0013(2) -0.00189(19)
C19A 0.01168(15) 0.01516(17) 0.01327(16) -0.00169(13) 0.00149(12) 0.00260(13)
C20A 0.01439(19) 0.0304(3) 0.0202(2) -0.0040(2) -0.00356(17) 0.0041(2)
C21A 0.01507(16) 0.01163(15) 0.01419(17) -0.00054(13) 0.00173(13) 0.00235(13)
C22A 0.01593(19) 0.0210(2) 0.0217(2) -0.0053(2) 0.00135(17) 0.00600(18)
C23A 0.0118(2) 0.0120(2) 0.01029(19) 0.00055(15) 0.00195(14) -0.00123(15)
C24A 0.0165(2) 0.0222(3) 0.0146(2) 0.00635(19) 0.00233(16) -0.00264(19)
C13 0.012(2) 0.010(3) 0.026(4) 0.000(2) -0.002(2) 0.0083(18)
C14 0.015(2) 0.020(3) 0.036(4) -0.007(3) 0.002(3) -0.001(2)
C15 0.026(3) 0.031(4) 0.042(4) -0.008(3) -0.003(3) 0.001(3)
C16 0.028(3) 0.027(3) 0.034(4) -0.010(3) -0.008(3) -0.003(3)
C17 0.025(3) 0.032(4) 0.028(3) -0.005(3) -0.003(3) 0.013(3)
C18 0.014(2) 0.008(3) 0.028(3) -0.009(2) -0.008(2) 0.0028(18)
N2 0.007(2) 0.011(3) 0.0058(16) -0.0018(19) -0.0003(14) 0.0009(17)
C23 0.017(3) 0.028(3) 0.021(3) 0.000(3) 0.005(2) 0.010(2)
C24 0.044(5) 0.034(4) 0.041(5) 0.013(4) 0.024(4) 0.004(4)
O5 0.026(3) 0.037(4) 0.021(3) 0.016(3) 0.008(2) 0.005(3)
O6 0.034(5) 0.036(5) 0.012(2) 0.004(3) 0.001(3) 0.011(3)
C1B 0.0148(11) 0.0380(19) 0.0142(11) -0.0044(13) 0.0017(8) 0.0020(13)
N1B 0.0109(9) 0.0289(17) 0.0179(16) -0.0079(12) 0.0030(9) 0.0011(11)
O1B 0.0172(13) 0.0140(10) 0.031(2) 0.0041(16) 0.0074(16) 0.0019(8)
S1B 0.0161(4) 0.0994(19) 0.0179(5) -0.0079(8) -0.0024(3) 0.0020(7)
C2B 0.0125(5) 0.0316(10) 0.0225(8) -0.0072(7) 0.0023(4) 0.0030(6)
N2B 0.0100(9) 0.0135(10) 0.017(2) 0.0001(18) 0.0020(17) -0.0004(7)
O2B 0.0199(15) 0.0119(9) 0.041(3) -0.0073(18) 0.015(2) -0.0018(8)
C3B 0.0159(16) 0.0202(13) 0.0167(15) -0.0017(11) 0.0024(11) 0.0038(12)
O3B 0.0078(7) 0.0178(15) 0.0164(17) -0.0055(12) -0.0007(11) 0.0021(9)
C4B 0.0121(14) 0.0154(12) 0.0114(15) -0.0046(12) -0.0012(11) 0.0039(10)
O4B 0.0111(10) 0.029(3) 0.026(3) -0.011(2) -0.0013(18) 0.0018(15)
C5B 0.0218(18) 0.0123(13) 0.0135(18) -0.0065(13) -0.0011(13) 0.0025(9)
O5B 0.0243(13) 0.031(2) 0.0272(19) 0.0013(15) 0.0081(13) -0.0035(16)
C6B 0.0145(13) 0.0117(15) 0.0115(18) -0.0014(15) 0.0017(12) 0.0019(11)
O6B 0.022(3) 0.027(3) 0.030(3) 0.000(2) 0.003(2) -0.002(2)
C7B 0.0075(8) 0.0114(14) 0.0130(19) -0.0023(13) 0.0037(13) -0.0024(8)
C8B 0.0083(8) 0.0080(8) 0.017(2) -0.0001(14) 0.0014(15) 0.0005(6)
C9B 0.0073(9) 0.0094(8) 0.0169(18) -0.0037(11) 0.0002(10) 0.0005(6)
C10B 0.0130(10) 0.0291(19) 0.0198(17) -0.0100(14) 0.0023(11) -0.0017(13)
C11B 0.0099(9) 0.0200(15) 0.0242(18) -0.0145(13) 0.0050(13) -0.0035(10)
C12B 0.0079(8) 0.0138(13) 0.0207(19) -0.0072(14) 0.0027(14) -0.0017(8)
C13B 0.0132(11) 0.0170(12) 0.0295(19) -0.0066(16) 0.0083(15) -0.0023(8)
C14B 0.0169(13) 0.0171(12) 0.038(2) -0.0069(16) 0.0096(15) -0.0044(9)
C15B 0.0231(15) 0.0196(13) 0.040(2) -0.0020(16) 0.0126(16) -0.0041(11)
C16B 0.0257(16) 0.0256(14) 0.038(2) 0.0033(16) 0.0123(15) -0.0004(12)
C17B 0.0211(16) 0.0244(15) 0.032(2) 0.0045(17) 0.0093(16) 0.0010(12)
C18B 0.0158(13) 0.0167(11) 0.026(2) 0.0014(17) 0.0088(16) 0.0002(9)
C19B 0.0098(11) 0.0160(12) 0.026(2) 0.0004(18) 0.0036(16) 0.0010(8)
C20B 0.0187(19) 0.0151(15) 0.040(3) 0.0080(18) 0.0057(17) 0.0035(13)
C21B 0.0097(9) 0.0160(16) 0.0161(18) -0.0039(13) 0.0016(13) 0.0013(9)
C22B 0.0102(13) 0.0118(10) 0.0185(17) -0.0037(10) 0.0039(11) 0.0033(8)
C23B 0.0156(17) 0.024(3) 0.019(3) -0.0004(17) 0.0062(15) 0.0030(15)
C24B 0.040(3) 0.048(4) 0.026(2) 0.004(3) 0.0092(17) -0.008(3)
C1B' 0.0198(5) 0.0591(13) 0.0132(4) 0.0001(7) 0.0013(3) -0.0042(7)
N1B' 0.0138(4) 0.0382(9) 0.0106(3) -0.0021(4) 0.0009(2) -0.0011(5)
O1B' 0.0146(3) 0.0167(4) 0.0228(5) 0.0030(4) 0.0024(4) 0.0009(2)
S1B' 0.02695(19) 0.1171(10) 0.01270(12) -0.0024(3) -0.00183(10) -0.0107(3)
C2B' 0.0238(5) 0.0656(13) 0.0137(3) 0.0013(6) 0.0035(3) -0.0084(6)
N2B' 0.0114(3) 0.0147(4) 0.0117(5) -0.0005(5) 0.0012(4) -0.0014(2)
O2B' 0.0190(4) 0.0198(6) 0.0356(9) -0.0114(7) 0.0068(6) -0.0003(4)
C3B' 0.0191(5) 0.0461(15) 0.0154(5) 0.0020(8) 0.0042(3) -0.0046(7)
O3B' 0.0108(3) 0.0212(7) 0.0173(7) -0.0059(5) 0.0010(4) 0.0020(4)
C4B' 0.0143(4) 0.0307(11) 0.0125(4) 0.0005(5) 0.0021(3) -0.0013(6)
O4B' 0.0091(3) 0.0214(5) 0.0163(5) -0.0046(3) -0.0010(3) -0.0006(3)
C5B' 0.0183(6) 0.0215(11) 0.0159(7) 0.0032(6) 0.0035(5) 0.0011(6)
O5B' 0.0192(4) 0.0297(7) 0.0129(3) -0.0024(4) 0.0041(2) -0.0069(5)
C6B' 0.0124(4) 0.0156(7) 0.0126(7) 0.0011(4) 0.0012(4) 0.0008(4)
O6B' 0.0143(6) 0.0176(6) 0.0136(5) -0.0016(4) 0.0005(4) -0.0050(5)
C7B' 0.0093(4) 0.0140(6) 0.0118(6) -0.0010(4) 0.0019(4) -0.0004(4)
C8B' 0.0096(3) 0.0164(7) 0.0130(5) -0.0010(4) 0.0012(4) -0.0002(4)
C9B' 0.0122(4) 0.0286(11) 0.0154(6) -0.0029(5) 0.0017(3) 0.0023(6)
C10' 0.0118(3) 0.0322(8) 0.0153(5) -0.0043(4) -0.0005(3) -0.0013(4)
C11' 0.0118(3) 0.0245(6) 0.0173(5) -0.0077(4) 0.0010(3) -0.0009(4)
C12' 0.0092(3) 0.0176(5) 0.0147(5) -0.0045(4) 0.0010(4) -0.0003(3)
C13' 0.0101(3) 0.0142(3) 0.0202(5) -0.0029(4) 0.0032(4) -0.0010(2)
C14' 0.0143(3) 0.0163(4) 0.0310(6) -0.0053(5) 0.0047(4) -0.0029(3)
C15' 0.0181(4) 0.0167(4) 0.0377(8) 0.0007(5) 0.0103(5) -0.0023(3)
C16' 0.0176(4) 0.0177(4) 0.0312(6) 0.0054(4) 0.0107(4) 0.0003(3)
C17' 0.0155(4) 0.0189(4) 0.0208(5) 0.0038(4) 0.0058(4) 0.0001(3)
C18' 0.0098(3) 0.0145(3) 0.0165(5) -0.0002(4) 0.0033(3) -0.0003(2)
C19' 0.0100(4) 0.0151(4) 0.0226(7) -0.0038(6) 0.0027(5) -0.0003(3)
C20' 0.0223(9) 0.0203(7) 0.0412(12) 0.0094(8) 0.0105(7) 0.0035(6)
C21' 0.0090(3) 0.0162(5) 0.0137(5) -0.0022(4) 0.0004(4) 0.0000(3)
C22' 0.0125(5) 0.0316(10) 0.0225(8) -0.0072(7) 0.0023(4) 0.0030(6)
C23' 0.0105(5) 0.0172(5) 0.0122(4) -0.0021(4) 0.0012(3) -0.0014(4)
C24' 0.0361(9) 0.0494(13) 0.0142(5) -0.0072(7) 0.0044(4) -0.0156(10)
C1S 0.066(3) 0.081(5) 0.0215(15) -0.005(2) -0.0047(18) 0.039(3)
C2S 0.051(4) 0.136(9) 0.0197(16) -0.003(3) 0.0050(18) 0.028(5)
C3S 0.090(5) 0.108(8) 0.038(3) 0.005(4) 0.022(3) 0.020(5)
O1S 0.088(3) 0.067(3) 0.0226(13) -0.0178(16) -0.0122(17) 0.053(3)
C1S' 0.078(6) 0.080(7) 0.081(6) 0.008(6) -0.022(5) 0.009(6)
C2S' 0.041(5) 0.064(7) 0.065(6) -0.012(5) -0.022(4) 0.021(5)
C3S' 0.100(8) 0.074(8) 0.074(7) 0.027(6) -0.066(6) -0.028(7)
O1S' 0.093(8) 0.111(10) 0.068(6) 0.009(7) -0.021(6) 0.010(8)
C1H 0.053(5) 0.048(5) 0.045(5) -0.005(4) 0.003(4) 0.003(5)
C2H 0.031(4) 0.034(4) 0.042(5) 0.014(4) 0.001(3) -0.007(3)
C3H 0.079(10) 0.042(5) 0.063(8) -0.012(6) -0.017(7) 0.007(7)
O1H 0.029(4) 0.069(7) 0.052(6) -0.008(5) -0.012(3) 0.002(4)

loop_
_atom_type_symbol
_atom_type_description
_atom_type_scat_dispersion_real
_atom_type_scat_dispersion_imag
_atom_type_scat_source
C C 0.0033 0.0016 'International Tables Vol C Tables 4.2.6.8 and 6.1.1.4'
H H 0.0000 0.0000 'International Tables Vol C Tables 4.2.6.8 and 6.1.1.4'
N N 0.0061 0.0033 'International Tables Vol C Tables 4.2.6.8 and 6.1.1.4'
O O 0.0106 0.0060 'International Tables Vol C Tables 4.2.6.8 and 6.1.1.4'
S S 0.1246 0.1234 'International Tables Vol C Tables 4.2.6.8 and 6.1.1.4'

loop_
_geom_angle_atom_site_label_1
_geom_angle_atom_site_label_2
_geom_angle_atom_site_label_3
_geom_angle
N1A C1A C2A 107.83(5)
N1A C1A S1A 127.16(5)
C2A C1A S1A 124.99(5)
C1A N1A C10A 121.22(5)
C1A N1A C4A 111.20(5)
C10A N1A C4A 127.49(5)
C19A O1A C20A 115.18(6)
C3A C2A C1A 108.78(5)
C13 C12A C11A 113.4(4)
C13A C12A C11A 118.04(6)
C13 C12A C21A 95.4(5)
C13A C12A C21A 100.11(6)
C11A C12A C21A 106.89(4)
C13 C12A C8A 109.8(3)
C13A C12A C8A 101.35(6)
C11A C12A C8A 115.01(4)
C21A C12A C8A 114.78(4)
C2A C3A C4A 110.59(6)
C21A O3A C22A 115.08(5)
N1A C4A C3A 101.36(5)
N1A C4A C9A 112.74(5)
C3A C4A C9A 110.16(5)
N1A C4A C5A 113.18(5)
C3A C4A C5A 109.21(5)
C9A C4A C5A 109.84(5)
C6A C5A C4A 115.06(5)
C23A O5A C24A 114.09(7)
C5A C6A C8A 115.17(4)
C19A C7A C9A 109.19(4)
C19A C7A C8A 113.46(4)
C9A C7A C8A 116.94(4)
N2A C8A C6A 113.22(9)
N2 C8A C6A 118.4(6)
N2A C8A C12A 102.35(7)
N2 C8A C12A 95.9(4)
C6A C8A C12A 110.79(4)
N2A C8A C7A 105.89(11)
N2 C8A C7A 106.8(7)
C6A C8A C7A 110.44(4)
C12A C8A C7A 113.90(4)
C4A C9A C7A 114.71(4)
N1A C10A C11A 117.33(5)
C12A C11A C10A 115.24(5)
C14A C13A C18A 121.56(8)
C14A C13A C12A 128.78(9)
C18A C13A C12A 108.67(8)
C13A C14A C15A 118.93(9)
C16A C15A C14A 119.42(7)
C15A C16A C17A 122.17(7)
C18A C17A C16A 117.94(7)
C17A C18A C13A 119.93(8)
C17A C18A N2A 130.58(11)
C13A C18A N2A 109.47(10)
C23A N2A C18A 126.76(15)
C23A N2A C8A 120.10(11)
C18A N2A C8A 108.76(12)
O2A C19A O1A 123.29(6)
O2A C19A C7A 125.11(5)
O1A C19A C7A 111.58(5)
O4A C21A O3A 123.61(6)
O4A C21A C12A 121.48(6)
O3A C21A C12A 114.67(5)
O6A C23A O5A 123.66(8)
O6A C23A N2A 123.66(11)
O5A C23A N2A 112.65(10)
C14 C13 C18 123.0(7)
C14 C13 C12A 131.1(7)
C18 C13 C12A 105.9(6)
C13 C14 C15 118.1(7)
C16 C15 C14 118.5(7)
C15 C16 C17 124.1(7)
C16 C17 C18 117.0(7)
C13 C18 C17 119.0(6)
C13 C18 N2 110.1(7)
C17 C18 N2 130.8(8)
C23 N2 C18 122.9(11)
C23 N2 C8A 122.8(9)
C18 N2 C8A 111.1(8)
O6 C23 O5 124.1(12)
O6 C23 N2 122.1(13)
O5 C23 N2 113.8(10)
C23 O5 C24 116.6(11)
N1B C1B C2B 107.1(5)
N1B C1B S1B 127.1(5)
C2B C1B S1B 125.8(5)
C1B N1B C4B 111.6(6)
C1B N1B C10B 121.6(6)
C4B N1B C10B 126.8(6)
C19B O1B C20B 116.4(8)
C3B C2B C1B 109.2(6)
C23B N2B C18B 126.1(10)
C23B N2B C7B 120.8(12)
C18B N2B C7B 108.9(9)
C2B C3B C4B 110.7(8)
C21B O3B C22B 116.5(9)
N1B C4B C3B 101.3(7)
N1B C4B C9B 113.4(7)
C3B C4B C9B 111.2(7)
N1B C4B C5B 112.5(8)
C3B C4B C5B 109.9(8)
C9B C4B C5B 108.4(8)
C6B C5B C4B 114.7(9)
C23B O5B C24B 115.2(9)
C5B C6B C7B 114.9(11)
N2B C7B C6B 115.4(10)
N2B C7B C8B 106.9(9)
C6B C7B C8B 110.8(8)
N2B C7B C12B 99.8(8)
C6B C7B C12B 110.6(9)
C8B C7B C12B 112.8(8)
C9B C8B C19B 108.6(7)
C9B C8B C7B 116.9(7)
C19B C8B C7B 113.8(8)
C8B C9B C4B 115.2(7)
N1B C10B C11B 117.8(6)
C12B C11B C10B 115.2(5)
C13B C12B C11B 117.0(6)
C13B C12B C21B 101.3(5)
C11B C12B C21B 107.0(6)
C13B C12B C7B 102.2(6)
C11B C12B C7B 114.1(6)
C21B C12B C7B 114.7(7)
C18B C13B C14B 119.5(6)
C18B C13B C12B 109.0(6)
C14B C13B C12B 131.0(6)
C15B C14B C13B 118.7(6)
C16B C15B C14B 120.9(6)
C15B C16B C17B 124.0(6)
C18B C17B C16B 115.2(6)
C13B C18B C17B 121.6(7)
C13B C18B N2B 109.2(6)
C17B C18B N2B 129.2(6)
O2B C19B O1B 121.5(10)
O2B C19B C8B 126.9(8)
O1B C19B C8B 111.3(8)
O4B C21B O3B 123.1(11)
O4B C21B C12B 122.1(9)
O3B C21B C12B 114.4(8)
O6B C23B N2B 125.0(13)
O6B C23B O5B 122.9(12)
N2B C23B O5B 112.1(12)
N1B' C1B' C2B' 107.88(18)
N1B' C1B' S1B' 127.17(17)
C2B' C1B' S1B' 124.95(15)
C1B' N1B' C10' 121.0(2)
C1B' N1B' C4B' 111.6(2)
C10' N1B' C4B' 127.4(2)
C19' O1B' C20' 115.8(3)
C3B' C2B' C1B' 108.9(2)
C23' N2B' C18' 127.3(3)
C23' N2B' C7B' 120.8(4)
C18' N2B' C7B' 108.6(3)
C2B' C3B' C4B' 110.5(3)
C21' O3B' C22' 113.7(3)
N1B' C4B' C3B' 101.1(3)
N1B' C4B' C5B' 114.4(3)
C3B' C4B' C5B' 109.0(3)
N1B' C4B' C9B' 112.5(3)
C3B' C4B' C9B' 110.1(3)
C5B' C4B' C9B' 109.4(3)
C4B' C5B' C6B' 114.2(3)
C23' O5B' C24' 115.5(3)
C7B' C6B' C5B' 114.7(4)
N2B' C7B' C12' 101.8(3)
N2B' C7B' C6B' 113.6(4)
C12' C7B' C6B' 112.2(3)
N2B' C7B' C8B' 105.6(3)
C12' C7B' C8B' 114.1(3)
C6B' C7B' C8B' 109.3(3)
C19' C8B' C9B' 108.9(3)
C19' C8B' C7B' 114.2(3)
C9B' C8B' C7B' 117.3(3)
C8B' C9B' C4B' 113.8(3)
N1B' C10' C11' 117.29(19)
C12' C11' C10' 114.7(2)
C13' C12' C11' 116.8(2)
C13' C12' C21' 101.45(18)
C11' C12' C21' 107.0(2)
C13' C12' C7B' 101.42(19)
C11' C12' C7B' 114.6(2)
C21' C12' C7B' 115.0(3)
C14' C13' C18' 121.01(17)
C14' C13' C12' 130.20(18)
C18' C13' C12' 108.6(2)
C13' C14' C15' 118.66(16)
C16' C15' C14' 119.77(16)
C15' C16' C17' 122.51(15)
C18' C17' C16' 117.29(17)
C17' C18' C13' 120.7(2)
C17' C18' N2B' 130.04(19)
C13' C18' N2B' 109.15(18)
O2B' C19' O1B' 124.2(3)
O2B' C19' C8B' 124.5(3)
O1B' C19' C8B' 111.3(3)
O4B' C21' O3B' 123.3(4)
O4B' C21' C12' 122.3(3)
O3B' C21' C12' 114.2(3)
O6B' C23' O5B' 124.1(3)
O6B' C23' N2B' 124.3(4)
O5B' C23' N2B' 111.6(3)
O1S C1S C3S 119.7(5)
O1S C1S C2S 120.6(6)
C3S C1S C2S 116.2(7)
O1S' C1S' C3S' 121.2(9)
O1S' C1S' C2S' 124.2(10)
C3S' C1S' C2S' 114.3(9)
O1H C1H C3H 122.0(9)
O1H C1H C2H 124.6(9)
C3H C1H C2H 113.4(8)

loop_
_geom_bond_atom_site_label_1
_geom_bond_atom_site_label_2
_geom_bond_distance
C1A N1A 1.3468(8)
C1A C2A 1.4663(10)
C1A S1A 1.6751(7)
N1A C10A 1.4666(8)
N1A C4A 1.4861(8)
O1A C19A 1.3412(7)
O1A C20A 1.4488(9)
C2A C3A 1.3389(10)
C12A C13 1.459(9)
C12A C13A 1.5262(11)
C12A C11A 1.5318(7)
C12A C21A 1.5507(7)
C12A C8A 1.5546(7)
O2A C19A 1.2126(8)
C3A C4A 1.5011(8)
O3A C21A 1.3305(8)
O3A C22A 1.4513(8)
C4A C9A 1.5395(8)
C4A C5A 1.5397(8)
O4A C21A 1.2086(8)
C5A C6A 1.5281(8)
O5A C23A 1.3443(12)
O5A C24A 1.4433(11)
C6A C8A 1.5525(7)
O6A C23A 1.2154(10)
C7A C19A 1.5258(8)
C7A C9A 1.5411(7)
C7A C8A 1.5807(7)
C8A N2A 1.499(2)
C8A N2 1.534(15)
C10A C11A 1.5415(9)
C13A C14A 1.3892(12)
C13A C18A 1.4011(13)
C14A C15A 1.3974(13)
C15A C16A 1.3937(13)
C16A C17A 1.4003(11)
C17A C18A 1.3989(10)
C18A N2A 1.4202(14)
N2A C23A 1.3715(19)
C13 C14 1.390(6)
C13 C18 1.397(6)
C14 C15 1.397(6)
C15 C16 1.384(6)
C16 C17 1.396(6)
C17 C18 1.401(6)
C18 N2 1.420(6)
N2 C23 1.320(18)
C23 O6 1.224(15)
C23 O5 1.297(19)
C24 O5 1.447(15)
C1B N1B 1.326(8)
C1B C2B 1.477(7)
C1B S1B 1.664(6)
N1B C4B 1.466(11)
N1B C10B 1.468(8)
O1B C19B 1.346(9)
O1B C20B 1.467(13)
C2B C3B 1.294(12)
N2B C23B 1.372(17)
N2B C18B 1.440(17)
N2B C7B 1.500(12)
O2B C19B 1.198(13)
C3B C4B 1.501(14)
O3B C21B 1.353(13)
O3B C22B 1.464(14)
C4B C9B 1.531(13)
C4B C5B 1.580(12)
O4B C21B 1.211(15)
C5B C6B 1.451(19)
O5B C23B 1.389(17)
O5B C24B 1.471(14)
C6B C7B 1.550(17)
O6B C23B 1.234(19)
C7B C8B 1.559(16)
C7B C12B 1.592(14)
C8B C9B 1.495(13)
C8B C19B 1.555(15)
C10B C11B 1.552(9)
C11B C12B 1.522(8)
C12B C13B 1.498(9)
C12B C21B 1.578(12)
C13B C18B 1.392(8)
C13B C14B 1.401(9)
C14B C15B 1.397(9)
C15B C16B 1.308(9)
C16B C17B 1.422(10)
C17B C18B 1.407(10)
C1B' N1B' 1.346(3)
C1B' C2B' 1.468(3)
C1B' S1B' 1.671(2)
N1B' C10' 1.468(3)
N1B' C4B' 1.497(4)
O1B' C19' 1.340(3)
O1B' C20' 1.447(5)
C2B' C3B' 1.348(4)
N2B' C23' 1.364(5)
N2B' C18' 1.416(6)
N2B' C7B' 1.496(4)
O2B' C19' 1.211(5)
C3B' C4B' 1.506(5)
O3B' C21' 1.331(5)
O3B' C22' 1.455(6)
C4B' C5B' 1.520(5)
C4B' C9B' 1.545(5)
O4B' C21' 1.211(4)
C5B' C6B' 1.554(6)
O5B' C23' 1.329(5)
O5B' C24' 1.434(3)
C6B' C7B' 1.554(6)
O6B' C23' 1.218(5)
C7B' C12' 1.548(5)
C7B' C8B' 1.587(6)
C8B' C19' 1.514(5)
C8B' C9B' 1.543(5)
C10' C11' 1.548(3)
C11' C12' 1.531(3)
C12' C13' 1.516(3)
C12' C21' 1.546(4)
C13' C14' 1.386(3)
C13' C18' 1.401(2)
C14' C15' 1.402(3)
C15' C16' 1.376(3)
C16' C17' 1.402(3)
C17' C18' 1.392(3)
C1S O1S 1.353(9)
C1S C3S 1.481(6)
C1S C2S 1.501(5)
C1S' O1S' 1.356(10)
C1S' C3S' 1.477(8)
C1S' C2S' 1.495(7)
C1H O1H 1.362(10)
C1H C3H 1.480(8)
C1H C2H 1.483(7)

loop_
_geom_torsion_atom_site_label_1
_geom_torsion_atom_site_label_2
_geom_torsion_atom_site_label_3
_geom_torsion_atom_site_label_4
_geom_torsion
C2A C1A N1A C10A 178.19(6)
S1A C1A N1A C10A -2.90(9)
C2A C1A N1A C4A -5.03(7)
S1A C1A N1A C4A 173.88(5)
N1A C1A C2A C3A 3.31(8)
S1A C1A C2A C3A -175.63(5)
C1A C2A C3A C4A -0.28(8)
C1A N1A C4A C3A 4.65(6)
C10A N1A C4A C3A -178.82(6)
C1A N1A C4A C9A 122.38(5)
C10A N1A C4A C9A -61.08(7)
C1A N1A C4A C5A -112.18(6)
C10A N1A C4A C5A 64.36(8)
C2A C3A C4A N1A -2.49(7)
C2A C3A C4A C9A -122.08(6)
C2A C3A C4A C5A 117.20(6)
N1A C4A C5A C6A -66.55(6)
C3A C4A C5A C6A -178.65(5)
C9A C4A C5A C6A 60.44(6)
C4A C5A C6A C8A -35.26(7)
C5A C6A C8A N2A -136.89(10)
C5A C6A C8A N2 -141.8(7)
C5A C6A C8A C12A 108.80(5)
C5A C6A C8A C7A -18.35(6)
C13A C12A C8A N2A 29.63(12)
C11A C12A C8A N2A 158.14(11)
C21A C12A C8A N2A -77.22(11)
C13 C12A C8A N2 26.3(9)
C11A C12A C8A N2 155.7(7)
C21A C12A C8A N2 -79.7(7)
C13 C12A C8A C6A 149.8(6)
C13A C12A C8A C6A 150.61(6)
C11A C12A C8A C6A -80.88(5)
C21A C12A C8A C6A 43.77(6)
C13 C12A C8A C7A -85.0(6)
C13A C12A C8A C7A -84.17(6)
C11A C12A C8A C7A 44.34(6)
C21A C12A C8A C7A 168.99(4)
C19A C7A C8A N2A -58.86(7)
C9A C7A C8A N2A 172.64(7)
C19A C7A C8A N2 -51.8(4)
C9A C7A C8A N2 179.7(4)
C19A C7A C8A C6A 178.21(4)
C9A C7A C8A C6A 49.71(6)
C19A C7A C8A C12A 52.81(6)
C9A C7A C8A C12A -75.69(6)
N1A C4A C9A C7A 99.11(6)
C3A C4A C9A C7A -148.46(5)
C5A C4A C9A C7A -28.12(7)
C19A C7A C9A C4A -155.72(5)
C8A C7A C9A C4A -25.19(7)
C1A N1A C10A C11A -143.76(6)
C4A N1A C10A C11A 40.02(9)
C13 C12A C11A C10A -164.0(5)
C13A C12A C11A C10A -171.88(7)
C21A C12A C11A C10A -60.19(6)
C8A C12A C11A C10A 68.49(6)
N1A C10A C11A C12A -89.89(6)
C11A C12A C13A C14A 39.44(16)
C21A C12A C13A C14A -75.98(14)
C8A C12A C13A C14A 165.98(12)
C11A C12A C13A C18A -152.04(8)
C21A C12A C13A C18A 92.53(9)
C8A C12A C13A C18A -25.50(10)
C18A C13A C14A C15A 0.1(2)
C12A C13A C14A C15A 167.32(11)
C13A C14A C15A C16A -1.94(18)
C14A C15A C16A C17A 2.64(16)
C15A C16A C17A C18A -1.41(14)
C16A C17A C18A C13A -0.47(16)
C16A C17A C18A N2A -179.20(17)
C14A C13A C18A C17A 1.12(18)
C12A C13A C18A C17A -168.38(9)
C14A C13A C18A N2A -179.91(16)
C12A C13A C18A N2A 10.59(17)
C17A C18A N2A C23A -15.0(4)
C13A C18A N2A C23A 166.1(2)
C17A C18A N2A C8A -171.22(12)
C13A C18A N2A C8A 10.0(2)
C6A C8A N2A C23A 57.3(2)
C12A C8A N2A C23A 176.55(17)
C7A C8A N2A C23A -63.9(2)
C6A C8A N2A C18A -144.69(13)
C12A C8A N2A C18A -25.40(18)
C7A C8A N2A C18A 94.17(16)
C20A O1A C19A O2A 8.48(9)
C20A O1A C19A C7A -173.14(5)
C9A C7A C19A O2A 32.59(8)
C8A C7A C19A O2A -99.78(7)
C9A C7A C19A O1A -145.76(5)
C8A C7A C19A O1A 81.87(6)
C22A O3A C21A O4A -2.05(9)
C22A O3A C21A C12A 172.40(5)
C13 C12A C21A O4A 90.3(4)
C13A C12A C21A O4A 97.42(8)
C11A C12A C21A O4A -26.16(8)
C8A C12A C21A O4A -154.98(6)
C13 C12A C21A O3A -84.3(4)
C13A C12A C21A O3A -77.16(7)
C11A C12A C21A O3A 159.26(5)
C8A C12A C21A O3A 30.44(7)
C24A O5A C23A O6A 1.23(14)
C24A O5A C23A N2A 179.34(14)
C18A N2A C23A O6A -160.41(18)
C8A N2A C23A O6A -6.6(3)
C18A N2A C23A O5A 21.5(3)
C8A N2A C23A O5A 175.27(15)
C11A C12A C13 C14 26.5(15)
C21A C12A C13 C14 -84.5(14)
C8A C12A C13 C14 156.7(12)
C11A C12A C13 C18 -153.2(7)
C21A C12A C13 C18 95.8(9)
C8A C12A C13 C18 -23.0(10)
C18 C13 C14 C15 -5(2)
C12A C13 C14 C15 175.4(12)
C13 C14 C15 C16 -0.7(19)
C14 C15 C16 C17 6(2)
C15 C16 C17 C18 -4.9(19)
C14 C13 C18 C17 5.6(19)
C12A C13 C18 C17 -174.6(10)
C14 C13 C18 N2 -171.6(14)
C12A C13 C18 N2 8.1(15)
C16 C17 C18 C13 -0.7(18)
C16 C17 C18 N2 175.9(15)
C13 C18 N2 C23 169.9(15)
C17 C18 N2 C23 -7(3)
C13 C18 N2 C8A 9.8(17)
C17 C18 N2 C8A -167.0(12)
C6A C8A N2 C23 60.9(18)
C12A C8A N2 C23 178.5(14)
C7A C8A N2 C23 -64.4(15)
C6A C8A N2 C18 -138.9(10)
C12A C8A N2 C18 -21.4(13)
C7A C8A N2 C18 95.8(12)
C18 N2 C23 O6 17(2)
C8A N2 C23 O6 174.4(12)
C18 N2 C23 O5 -163.4(15)
C8A N2 C23 O5 -6(2)
O6 C23 O5 C24 -5.7(17)
N2 C23 O5 C24 174.2(13)
C2B C1B N1B C4B -3.2(7)
S1B C1B N1B C4B 176.3(5)
C2B C1B N1B C10B 177.5(5)
S1B C1B N1B C10B -2.9(9)
N1B C1B C2B C3B 1.4(7)
S1B C1B C2B C3B -178.1(5)
C1B C2B C3B C4B 0.9(7)
C1B N1B C4B C3B 3.6(7)
C10B N1B C4B C3B -177.2(6)
C1B N1B C4B C9B 122.8(7)
C10B N1B C4B C9B -58.0(10)
C1B N1B C4B C5B -113.6(9)
C10B N1B C4B C5B 65.6(11)
C2B C3B C4B N1B -2.6(7)
C2B C3B C4B C9B -123.4(7)
C2B C3B C4B C5B 116.5(8)
N1B C4B C5B C6B -64.8(13)
C3B C4B C5B C6B -176.8(10)
C9B C4B C5B C6B 61.4(13)
C4B C5B C6B C7B -39.9(15)
C23B N2B C7B C6B 55.6(17)
C18B N2B C7B C6B -146.1(11)
C23B N2B C7B C8B -68.2(15)
C18B N2B C7B C8B 90.1(11)
C23B N2B C7B C12B 174.1(12)
C18B N2B C7B C12B -27.6(12)
C5B C6B C7B N2B -135.6(11)
C5B C6B C7B C8B -13.9(14)
C5B C6B C7B C12B 112.0(11)
N2B C7B C8B C9B 176.3(9)
C6B C7B C8B C9B 49.7(12)
C12B C7B C8B C9B -75.0(9)
N2B C7B C8B C19B -55.7(11)
C6B C7B C8B C19B 177.7(8)
C12B C7B C8B C19B 53.0(9)
C19B C8B C9B C4B -158.2(7)
C7B C8B C9B C4B -27.8(11)
N1B C4B C9B C8B 101.0(8)
C3B C4B C9B C8B -145.7(8)
C5B C4B C9B C8B -24.8(11)
C1B N1B C10B C11B -142.5(6)
C4B N1B C10B C11B 38.4(9)
N1B C10B C11B C12B -90.1(7)
C10B C11B C12B C13B -173.9(6)
C10B C11B C12B C21B -61.1(8)
C10B C11B C12B C7B 66.9(9)
N2B C7B C12B C13B 31.7(10)
C6B C7B C12B C13B 153.7(7)
C8B C7B C12B C13B -81.5(7)
N2B C7B C12B C11B 158.9(8)
C6B C7B C12B C11B -79.0(10)
C8B C7B C12B C11B 45.8(9)
N2B C7B C12B C21B -77.1(9)
C6B C7B C12B C21B 45.0(9)
C8B C7B C12B C21B 169.8(6)
C11B C12B C13B C18B -152.0(7)
C21B C12B C13B C18B 92.1(7)
C7B C12B C13B C18B -26.6(8)
C11B C12B C13B C14B 35.7(11)
C21B C12B C13B C14B -80.3(9)
C7B C12B C13B C14B 161.1(8)
C18B C13B C14B C15B 0.0(10)
C12B C13B C14B C15B 171.7(7)
C13B C14B C15B C16B -2.1(10)
C14B C15B C16B C17B 2.5(10)
C15B C16B C17B C18B -0.7(10)
C14B C13B C18B C17B 1.8(11)
C12B C13B C18B C17B -171.6(7)
C14B C13B C18B N2B -176.8(8)
C12B C13B C18B N2B 9.8(10)
C16B C17B C18B C13B -1.4(11)
C16B C17B C18B N2B 176.8(9)
C23B N2B C18B C13B 169.5(12)
C7B N2B C18B C13B 12.7(12)
C23B N2B C18B C17B -8.9(19)
C7B N2B C18B C17B -165.7(9)
C20B O1B C19B O2B 12.7(15)
C20B O1B C19B C8B -173.2(8)
C9B C8B C19B O2B 33.0(15)
C7B C8B C19B O2B -99.1(12)
C9B C8B C19B O1B -140.7(9)
C7B C8B C19B O1B 87.2(10)
C22B O3B C21B O4B -11.1(13)
C22B O3B C21B C12B 161.8(7)
C13B C12B C21B O4B 92.7(9)
C11B C12B C21B O4B -30.3(10)
C7B C12B C21B O4B -158.0(8)
C13B C12B C21B O3B -80.3(8)
C11B C12B C21B O3B 156.7(7)
C7B C12B C21B O3B 29.0(9)
C18B N2B C23B O6B -158.2(14)
C7B N2B C23B O6B -4(2)
C18B N2B C23B O5B 25(2)
C7B N2B C23B O5B 179.0(11)
C24B O5B C23B O6B 2(2)
C24B O5B C23B N2B 179.7(11)
C2B' C1B' N1B' C10' 178.3(2)
S1B' C1B' N1B' C10' -2.1(4)
C2B' C1B' N1B' C4B' -0.8(3)
S1B' C1B' N1B' C4B' 178.8(2)
N1B' C1B' C2B' C3B' 0.1(3)
S1B' C1B' C2B' C3B' -179.4(3)
C1B' C2B' C3B' C4B' 0.6(4)
C1B' N1B' C4B' C3B' 1.1(3)
C10' N1B' C4B' C3B' -178.0(3)
C1B' N1B' C4B' C5B' -115.8(3)
C10' N1B' C4B' C5B' 65.1(4)
C1B' N1B' C4B' C9B' 118.5(3)
C10' N1B' C4B' C9B' -60.6(4)
C2B' C3B' C4B' N1B' -1.0(4)
C2B' C3B' C4B' C5B' 119.8(4)
C2B' C3B' C4B' C9B' -120.2(3)
N1B' C4B' C5B' C6B' -64.2(5)
C3B' C4B' C5B' C6B' -176.4(4)
C9B' C4B' C5B' C6B' 63.1(5)
C4B' C5B' C6B' C7B' -37.6(5)
C23' N2B' C7B' C12' 171.4(4)
C18' N2B' C7B' C12' -27.7(4)
C23' N2B' C7B' C6B' 50.6(6)
C18' N2B' C7B' C6B' -148.4(4)
C23' N2B' C7B' C8B' -69.2(5)
C18' N2B' C7B' C8B' 91.7(4)
C5B' C6B' C7B' N2B' -135.5(4)
C5B' C6B' C7B' C12' 109.7(4)
C5B' C6B' C7B' C8B' -17.8(5)
N2B' C7B' C8B' C19' -57.2(4)
C12' C7B' C8B' C19' 53.7(3)
C6B' C7B' C8B' C19' -179.8(3)
N2B' C7B' C8B' C9B' 173.8(3)
C12' C7B' C8B' C9B' -75.3(4)
C6B' C7B' C8B' C9B' 51.1(4)
C19' C8B' C9B' C4B' -158.3(3)
C7B' C8B' C9B' C4B' -26.7(5)
N1B' C4B' C9B' C8B' 99.2(3)
C3B' C4B' C9B' C8B' -148.9(3)
C5B' C4B' C9B' C8B' -29.1(4)
C1B' N1B' C10' C11' -138.9(3)
C4B' N1B' C10' C11' 40.1(4)
N1B' C10' C11' C12' -90.8(3)
C10' C11' C12' C13' -173.3(2)
C10' C11' C12' C21' -60.5(3)
C10' C11' C12' C7B' 68.3(3)
N2B' C7B' C12' C13' 31.2(3)
C6B' C7B' C12' C13' 153.0(3)
C8B' C7B' C12' C13' -82.0(2)
N2B' C7B' C12' C11' 158.1(3)
C6B' C7B' C12' C11' -80.2(4)
C8B' C7B' C12' C11' 44.8(3)
N2B' C7B' C12' C21' -77.3(3)
C6B' C7B' C12' C21' 44.5(3)
C8B' C7B' C12' C21' 169.48(19)
C11' C12' C13' C14' 33.6(4)
C21' C12' C13' C14' -82.4(3)
C7B' C12' C13' C14' 158.9(2)
C11' C12' C13' C18' -151.3(2)
C21' C12' C13' C18' 92.7(2)
C7B' C12' C13' C18' -26.0(3)
C18' C13' C14' C15' -0.5(3)
C12' C13' C14' C15' 174.1(2)
C13' C14' C15' C16' -1.3(3)
C14' C15' C16' C17' 1.6(3)
C15' C16' C17' C18' -0.2(3)
C16' C17' C18' C13' -1.6(3)
C16' C17' C18' N2B' 174.4(3)
C14' C13' C18' C17' 2.0(3)
C12' C13' C18' C17' -173.7(2)
C14' C13' C18' N2B' -174.8(3)
C12' C13' C18' N2B' 9.5(3)
C23' N2B' C18' C17' -5.0(7)
C7B' N2B' C18' C17' -164.3(3)
C23' N2B' C18' C13' 171.5(4)
C7B' N2B' C18' C13' 12.1(4)
C20' O1B' C19' O2B' 3.6(5)
C20' O1B' C19' C8B' -177.3(3)
C9B' C8B' C19' O2B' 38.6(5)
C7B' C8B' C19' O2B' -94.6(4)
C9B' C8B' C19' O1B' -140.5(3)
C7B' C8B' C19' O1B' 86.3(4)
C22' O3B' C21' O4B' 1.7(4)
C22' O3B' C21' C12' 175.9(3)
C13' C12' C21' O4B' 97.1(3)
C11' C12' C21' O4B' -25.9(3)
C7B' C12' C21' O4B' -154.4(3)
C13' C12' C21' O3B' -77.2(3)
C11' C12' C21' O3B' 159.8(2)
C7B' C12' C21' O3B' 31.3(3)
C24' O5B' C23' O6B' -0.8(6)
C24' O5B' C23' N2B' 177.4(3)
C18' N2B' C23' O6B' -155.2(4)
C7B' N2B' C23' O6B' 2.0(7)
C18' N2B' C23' O5B' 26.6(6)
C7B' N2B' C23' O5B' -176.3(4)
